data_7000011
loop_
_publ_author_name
'Dennett, James N. L.'
'Knox, Selby A. R.'
'Anderson, Kirsty M.'
'Charmant, Jonathan P. H.'
'Orpen, A. Guy'

_publ_section_title
;
 The synthesis of [FeRu(CO)2(mu-CO)2(eta-C5H5)(eta-C5Me5)] and
 convenient entries to its organometallic chemistry.
;
_journal_issue 1
_journal_name_full 'Dalton transactions (Cambridge, England : 2003)'
_journal_page_first 63
_journal_page_last 73
_journal_paper_doi 10.1039/b414412k
_journal_year 2005
_chemical_formula_moiety 'C23 H28 Fe O4 Ru'
_chemical_formula_sum 'C23 H28 Fe O4 Ru'
_chemical_formula_weight 525.37
_space_group_IT_number 14
_symmetry_cell_setting monoclinic
_symmetry_space_group_name_Hall '-P 2yn'
_symmetry_space_group_name_H-M 'P 1 21/n 1'
_atom_sites_solution_hydrogens geom
_atom_sites_solution_primary direct
_atom_sites_solution_secondary difmap
_audit_creation_method SHELXL-97
_cell_angle_alpha 90.00
_cell_angle_beta 91.577(12)
_cell_angle_gamma 90.00
_cell_formula_units_Z 4
_cell_length_a 9.0302(12)
_cell_length_b 15.942(3)
_cell_length_c 15.4674(18)
_cell_measurement_reflns_used 51
_cell_measurement_temperature 193(2)
_cell_measurement_theta_max 12.37
_cell_measurement_theta_min 4.69
_cell_volume 2225.8(6)
_computing_cell_refinement 'XSCANS (Bruker-AXS, 1996)'
_computing_data_collection 'XSCANS (Bruker-AXS, 1996)'
_computing_data_reduction 'SHELXTL (Bruker-AXS, 1996)'
_computing_molecular_graphics 'SHELXTL (Bruker-AXS, 1996)'
_computing_publication_material 'SHELXTL (Bruker-AXS, 1996)'
_computing_structure_refinement 'SHELXTL (Bruker-AXS, 1996)'
_computing_structure_solution 'SHELXTL (Bruker-AXS, 1996)'
_diffrn_ambient_temperature 193(2)
_diffrn_measured_fraction_theta_full 0.837
_diffrn_measured_fraction_theta_max 0.837
_diffrn_measurement_device_type 'Bruker P4'
_diffrn_measurement_method '2\q scans'
_diffrn_radiation_monochromator graphite
_diffrn_radiation_source 'fine-focus sealed tube'
_diffrn_radiation_type MoK\a
_diffrn_radiation_wavelength 0.71073
_diffrn_reflns_av_R_equivalents 0.0300
_diffrn_reflns_av_sigmaI/netI 0.0408
_diffrn_reflns_limit_h_max 10
_diffrn_reflns_limit_h_min -8
_diffrn_reflns_limit_k_max 18
_diffrn_reflns_limit_k_min -16
_diffrn_reflns_limit_l_max 18
_diffrn_reflns_limit_l_min -18
_diffrn_reflns_number 4405
_diffrn_reflns_theta_full 25.00
_diffrn_reflns_theta_max 25.00
_diffrn_reflns_theta_min 1.83
_diffrn_standards_decay_% 0
_diffrn_standards_interval_count 97
_diffrn_standards_number 3
_exptl_absorpt_coefficient_mu 1.355
_exptl_absorpt_correction_T_max 0.761
_exptl_absorpt_correction_T_min 0.626
_exptl_absorpt_correction_type psi-scan
_exptl_absorpt_process_details 'XPREP (Bruker-AXS, 1996)'
_exptl_crystal_colour red
_exptl_crystal_density_diffrn 1.568
_exptl_crystal_density_method none
_exptl_crystal_description block
_exptl_crystal_F_000 1072
_exptl_crystal_size_max 0.55
_exptl_crystal_size_mid 0.3
_exptl_crystal_size_min 0.2
_refine_diff_density_max 0.397
_refine_diff_density_min -0.321
_refine_diff_density_rms 0.080
_refine_ls_extinction_method none
_refine_ls_goodness_of_fit_ref 1.060
_refine_ls_hydrogen_treatment mixed
_refine_ls_matrix_type full
_refine_ls_number_parameters 273
_refine_ls_number_reflns 3287
_refine_ls_number_restraints 1
_refine_ls_restrained_S_all 1.060
_refine_ls_R_factor_all 0.0431
_refine_ls_R_factor_gt 0.0318
_refine_ls_shift/su_max 0.001
_refine_ls_shift/su_mean 0.000
_refine_ls_structure_factor_coef Fsqd
_refine_ls_weighting_details 'calc w=1/[\s^2^(Fo^2^)+(0.0253P)^2^+3.4292P] where P=(Fo^2^+2Fc^2^)/3'
_refine_ls_weighting_scheme calc
_refine_ls_wR_factor_gt 0.0708
_refine_ls_wR_factor_ref 0.0758
_reflns_number_gt 2777
_reflns_number_total 3287
_reflns_threshold_expression >2\s(I)
_cod_data_source_file b414412k.txt
_cod_data_source_block 11
_cod_depositor_comments
;
The following automatic conversions were performed:
'_symmetry_cell_setting' value 'Monoclinic' changed to 'monoclinic'
according to '/home/saulius/struct/CIF-dictionaries/cif_core.dic'
dictionary named 'cif_core.dic' version 2.4.1 from 2010-06-29.

Automatic conversion script
Id: cif_fix_enum 1527 2010-12-29 10:47:43Z saulius 
;
_cod_original_sg_symbol_H-M 'P 21/n'
_cod_database_code 7000011

loop_
_symmetry_equiv_pos_as_xyz
'x, y, z'
'-x+1/2, y+1/2, -z+1/2'
'-x, -y, -z'
'x-1/2, -y-1/2, z-1/2'

loop_
_atom_site_label
_atom_site_type_symbol
_atom_site_fract_x
_atom_site_fract_y
_atom_site_fract_z
_atom_site_U_iso_or_equiv
_atom_site_adp_type
_atom_site_occupancy
_atom_site_symmetry_multiplicity
_atom_site_calc_flag
_atom_site_refinement_flags
_atom_site_disorder_assembly
_atom_site_disorder_group
Fe Fe 0.45275(6) 0.15054(3) 0.34159(3) 0.01839(15) Uani 1 1 d . . .
Ru Ru 0.33501(3) 0.12588(2) 0.184826(18) 0.01975(11) Uani 1 1 d . . .
C1 C 0.3312(5) 0.0107(3) 0.1778(3) 0.0366(11) Uani 1 1 d . . .
C2 C 0.2595(4) 0.1152(3) 0.3066(2) 0.0278(10) Uani 1 1 d . . .
C3 C 0.5493(4) 0.1163(3) 0.2305(2) 0.0204(8) Uani 1 1 d D . .
H3 H 0.628(3) 0.147(2) 0.205(2) 0.024 Uiso 1 1 d D . .
C4 C 0.5953(4) 0.0604(3) 0.2959(2) 0.0206(9) Uani 1 1 d . . .
C5 C 0.4800(4) 0.0330(3) 0.3518(2) 0.0219(9) Uani 1 1 d . . .
C6 C 0.7591(4) 0.0427(3) 0.3193(3) 0.0282(10) Uani 1 1 d . . .
C7 C 0.8073(6) -0.0267(3) 0.2588(3) 0.0494(14) Uani 1 1 d . . .
H7A H 0.7511 -0.0779 0.2705 0.074 Uiso 1 1 calc R . .
H7B H 0.9133 -0.0377 0.2682 0.074 Uiso 1 1 calc R . .
H7C H 0.7886 -0.0094 0.1987 0.074 Uiso 1 1 calc R . .
C8 C 0.7853(5) 0.0170(4) 0.4131(3) 0.0484(14) Uani 1 1 d . . .
H8A H 0.8907 0.0048 0.4234 0.073 Uiso 1 1 calc R . .
H8B H 0.7269 -0.0333 0.4252 0.073 Uiso 1 1 calc R . .
H8C H 0.7552 0.0627 0.4511 0.073 Uiso 1 1 calc R . .
C10 C 0.3732(5) 0.2027(3) 0.4539(3) 0.0385(11) Uani 1 1 d . . .
H10 H 0.2909 0.1814 0.4839 0.046 Uiso 1 1 calc R . .
C11 C 0.3681(6) 0.2636(3) 0.3871(3) 0.0416(12) Uani 1 1 d . . .
H11 H 0.2813 0.2898 0.3638 0.050 Uiso 1 1 calc R . .
C12 C 0.5125(6) 0.2782(3) 0.3615(3) 0.0405(13) Uani 1 1 d . . .
H12 H 0.5416 0.3169 0.3184 0.049 Uiso 1 1 calc R . .
C13 C 0.6071(5) 0.2260(3) 0.4104(3) 0.0374(11) Uani 1 1 d . . .
H13 H 0.7116 0.2224 0.4059 0.045 Uiso 1 1 calc R . .
C14 C 0.5201(5) 0.1801(3) 0.4674(2) 0.0344(11) Uani 1 1 d . . .
H14 H 0.5559 0.1401 0.5085 0.041 Uiso 1 1 calc R . .
C20 C 0.3778(5) 0.2059(3) 0.0664(2) 0.0298(10) Uani 1 1 d . . .
C21 C 0.3080(5) 0.2588(3) 0.1274(2) 0.0276(10) Uani 1 1 d . . .
C22 C 0.1640(5) 0.2245(3) 0.1428(2) 0.0260(9) Uani 1 1 d . . .
C23 C 0.1449(4) 0.1527(3) 0.0921(2) 0.0251(9) Uani 1 1 d . . .
C24 C 0.2777(5) 0.1390(3) 0.0455(2) 0.0293(10) Uani 1 1 d . . .
C25 C 0.5247(6) 0.2218(4) 0.0276(3) 0.0515(14) Uani 1 1 d . . .
H25A H 0.5927 0.2455 0.0716 0.077 Uiso 1 1 calc R . .
H25B H 0.5126 0.2614 -0.0205 0.077 Uiso 1 1 calc R . .
H25C H 0.5652 0.1689 0.0063 0.077 Uiso 1 1 calc R . .
C26 C 0.3656(6) 0.3421(3) 0.1579(3) 0.0431(12) Uani 1 1 d . . .
H26A H 0.3298 0.3535 0.2159 0.065 Uiso 1 1 calc R . .
H26B H 0.3305 0.3861 0.1181 0.065 Uiso 1 1 calc R . .
H26C H 0.4741 0.3411 0.1596 0.065 Uiso 1 1 calc R . .
C27 C 0.0494(5) 0.2663(3) 0.1968(3) 0.0345(11) Uani 1 1 d . . .
H27A H 0.0037 0.3126 0.1640 0.052 Uiso 1 1 calc R . .
H27B H 0.0967 0.2882 0.2499 0.052 Uiso 1 1 calc R . .
H27C H -0.0268 0.2254 0.2115 0.052 Uiso 1 1 calc R . .
C28 C 0.0043(5) 0.1027(3) 0.0815(3) 0.0395(12) Uani 1 1 d . . .
H28A H 0.0286 0.0431 0.0760 0.059 Uiso 1 1 calc R . .
H28B H -0.0505 0.1214 0.0295 0.059 Uiso 1 1 calc R . .
H28C H -0.0568 0.1110 0.1322 0.059 Uiso 1 1 calc R . .
C29 C 0.2999(6) 0.0741(3) -0.0235(3) 0.0469(13) Uani 1 1 d . . .
H29A H 0.4061 0.0646 -0.0304 0.070 Uiso 1 1 calc R . .
H29B H 0.2555 0.0939 -0.0783 0.070 Uiso 1 1 calc R . .
H29C H 0.2524 0.0215 -0.0067 0.070 Uiso 1 1 calc R . .
O1 O 0.3262(5) -0.0604(2) 0.1659(2) 0.0664(12) Uani 1 1 d . . .
O2 O 0.1453(3) 0.0993(2) 0.33992(19) 0.0459(9) Uani 1 1 d . . .
O3 O 0.4403(3) -0.02847(18) 0.38911(18) 0.0350(7) Uani 1 1 d . . .
O4 O 0.8386(3) 0.1178(2) 0.3013(2) 0.0450(8) Uani 1 1 d . . .
H4 H 0.9277 0.1120 0.3171 0.068 Uiso 1 1 calc R . .

loop_
_atom_site_aniso_label
_atom_site_aniso_U_11
_atom_site_aniso_U_22
_atom_site_aniso_U_33
_atom_site_aniso_U_23
_atom_site_aniso_U_13
_atom_site_aniso_U_12
Fe 0.0173(3) 0.0203(3) 0.0174(3) 0.0001(2) -0.0015(2) 0.0008(2)
Ru 0.01944(18) 0.0205(2) 0.01896(16) 0.00320(13) -0.00567(11) -0.00349(15)
C1 0.049(3) 0.029(3) 0.031(2) 0.005(2) -0.015(2) -0.009(2)
C2 0.023(2) 0.035(3) 0.026(2) 0.0073(18) -0.0029(17) 0.003(2)
C3 0.0171(19) 0.028(2) 0.0164(17) -0.0024(16) -0.0023(14) 0.0000(19)
C4 0.018(2) 0.025(2) 0.0182(17) -0.0047(16) -0.0018(15) 0.0050(18)
C5 0.019(2) 0.027(2) 0.0190(18) -0.0038(17) -0.0104(15) 0.0023(19)
C6 0.021(2) 0.036(3) 0.028(2) 0.0050(18) 0.0005(17) 0.008(2)
C7 0.044(3) 0.054(4) 0.050(3) -0.006(2) 0.000(2) 0.028(3)
C8 0.031(3) 0.080(4) 0.033(2) 0.012(3) -0.009(2) 0.017(3)
C10 0.048(3) 0.040(3) 0.029(2) -0.007(2) 0.012(2) 0.010(2)
C11 0.055(3) 0.027(3) 0.042(3) -0.010(2) -0.007(2) 0.018(3)
C12 0.074(4) 0.017(2) 0.030(2) -0.0033(18) -0.007(2) -0.013(2)
C13 0.038(3) 0.040(3) 0.034(2) -0.014(2) -0.011(2) -0.001(2)
C14 0.057(3) 0.029(3) 0.0167(19) -0.0059(17) -0.010(2) 0.012(2)
C20 0.025(2) 0.040(3) 0.024(2) 0.0165(19) -0.0032(17) -0.001(2)
C21 0.031(2) 0.025(2) 0.027(2) 0.0100(17) -0.0080(18) -0.003(2)
C22 0.029(2) 0.027(2) 0.0214(19) 0.0079(17) -0.0030(17) 0.003(2)
C23 0.025(2) 0.028(2) 0.0217(18) 0.0061(17) -0.0097(16) -0.0003(19)
C24 0.035(2) 0.030(3) 0.0224(19) 0.0027(17) -0.0080(17) 0.001(2)
C25 0.041(3) 0.066(4) 0.047(3) 0.022(3) 0.006(2) -0.008(3)
C26 0.051(3) 0.032(3) 0.045(3) 0.008(2) -0.015(2) -0.012(3)
C27 0.037(3) 0.033(3) 0.034(2) 0.007(2) -0.0001(19) 0.008(2)
C28 0.032(3) 0.042(3) 0.043(3) 0.008(2) -0.015(2) -0.012(2)
C29 0.061(3) 0.053(3) 0.027(2) -0.005(2) -0.008(2) 0.011(3)
O1 0.115(4) 0.027(2) 0.056(2) 0.0006(17) -0.022(2) -0.016(2)
O2 0.0168(16) 0.084(3) 0.0373(17) 0.0190(17) 0.0023(13) -0.0033(17)
O3 0.0433(19) 0.0249(18) 0.0367(16) 0.0102(14) 0.0001(14) -0.0086(15)
O4 0.0164(15) 0.057(2) 0.061(2) 0.0084(18) -0.0045(14) -0.0008(16)

loop_
_atom_type_symbol
_atom_type_description
_atom_type_scat_dispersion_real
_atom_type_scat_dispersion_imag
_atom_type_scat_source
C C 0.0033 0.0016 'International Tables Vol C Tables 4.2.6.8 and 6.1.1.4'
H H 0.0000 0.0000 'International Tables Vol C Tables 4.2.6.8 and 6.1.1.4'
O O 0.0106 0.0060 'International Tables Vol C Tables 4.2.6.8 and 6.1.1.4'
Fe Fe 0.3463 0.8444 'International Tables Vol C Tables 4.2.6.8 and 6.1.1.4'
Ru Ru -1.2594 0.8363 'International Tables Vol C Tables 4.2.6.8 and 6.1.1.4'

loop_
_geom_angle_atom_site_label_1
_geom_angle_atom_site_label_2
_geom_angle_atom_site_label_3
_geom_angle
_geom_angle_site_symmetry_1
_geom_angle_site_symmetry_3
_geom_angle_publ_flag
C5 Fe C2 81.19(17) . . ?
C5 Fe C3 75.29(16) . . ?
C2 Fe C3 95.29(16) . . ?
C5 Fe C4 42.35(16) . . ?
C2 Fe C4 105.85(17) . . ?
C3 Fe C4 40.09(15) . . ?
C5 Fe C10 111.98(18) . . ?
C2 Fe C10 91.19(19) . . ?
C3 Fe C10 171.00(18) . . ?
C4 Fe C10 143.06(16) . . ?
C5 Fe C14 96.43(16) . . ?
C2 Fe C14 125.25(18) . . ?
C3 Fe C14 137.34(17) . . ?
C4 Fe C14 107.99(16) . . ?
C10 Fe C14 38.98(18) . . ?
C5 Fe C11 150.81(18) . . ?
C2 Fe C11 90.5(2) . . ?
C3 Fe C11 133.62(18) . . ?
C4 Fe C11 162.34(19) . . ?
C10 Fe C11 39.82(18) . . ?
C14 Fe C11 65.72(17) . . ?
C5 Fe C13 116.09(17) . . ?
C2 Fe C13 154.57(18) . . ?
C3 Fe C13 106.80(17) . . ?
C4 Fe C13 99.22(17) . . ?
C10 Fe C13 65.59(19) . . ?
C14 Fe C13 39.18(18) . . ?
C11 Fe C13 65.16(19) . . ?
C5 Fe C12 154.48(18) . . ?
C2 Fe C12 123.5(2) . . ?
C3 Fe C12 105.56(18) . . ?
C4 Fe C12 123.87(19) . . ?
C10 Fe C12 65.56(19) . . ?
C14 Fe C12 65.22(17) . . ?
C11 Fe C12 38.58(19) . . ?
C13 Fe C12 38.62(18) . . ?
C5 Fe Ru 88.71(10) . . ?
C2 Fe Ru 49.67(12) . . ?
C3 Fe Ru 49.77(10) . . ?
C4 Fe Ru 79.75(10) . . ?
C10 Fe Ru 133.40(14) . . ?
C14 Fe Ru 172.19(13) . . ?
C11 Fe Ru 107.17(13) . . ?
C13 Fe Ru 142.19(13) . . ?
C12 Fe Ru 111.62(12) . . ?
C1 Ru C2 88.03(18) . . ?
C1 Ru C3 87.81(18) . . ?
C2 Ru C3 90.70(15) . . ?
C1 Ru C24 91.89(17) . . ?
C2 Ru C24 146.83(16) . . ?
C3 Ru C24 122.46(15) . . ?
C1 Ru C23 98.00(17) . . ?
C2 Ru C23 109.75(15) . . ?
C3 Ru C23 158.83(14) . . ?
C24 Ru C23 37.48(15) . . ?
C1 Ru C20 121.01(18) . . ?
C2 Ru C20 149.78(17) . . ?
C3 Ru C20 98.05(15) . . ?
C24 Ru C20 37.11(16) . . ?
C23 Ru C20 61.51(15) . . ?
C1 Ru C22 131.17(18) . . ?
C2 Ru C22 94.58(15) . . ?
C3 Ru C22 140.74(16) . . ?
C24 Ru C22 61.30(15) . . ?
C23 Ru C22 35.85(14) . . ?
C20 Ru C22 60.88(15) . . ?
C1 Ru C21 153.12(16) . . ?
C2 Ru C21 113.53(16) . . ?
C3 Ru C21 106.88(15) . . ?
C24 Ru C21 61.25(15) . . ?
C23 Ru C21 60.60(14) . . ?
C20 Ru C21 36.26(15) . . ?
C22 Ru C21 36.43(15) . . ?
C1 Ru Fe 102.06(12) . . ?
C2 Ru Fe 45.51(11) . . ?
C3 Ru Fe 49.00(10) . . ?
C24 Ru Fe 162.65(11) . . ?
C23 Ru Fe 146.69(11) . . ?
C20 Ru Fe 125.54(11) . . ?
C22 Ru Fe 114.14(10) . . ?
C21 Ru Fe 104.55(10) . . ?
O1 C1 Ru 174.1(4) . . ?
O2 C2 Fe 137.7(3) . . ?
O2 C2 Ru 137.4(3) . . ?
Fe C2 Ru 84.82(16) . . ?
C4 C3 Fe 71.6(2) . . ?
C4 C3 Ru 123.7(3) . . ?
Fe C3 Ru 81.23(14) . . ?
C4 C3 H3 114(2) . . ?
Fe C3 H3 123(2) . . ?
Ru C3 H3 122(2) . . ?
C3 C4 C5 114.9(3) . . ?
C3 C4 C6 123.4(3) . . ?
C5 C4 C6 120.6(3) . . ?
C3 C4 Fe 68.3(2) . . ?
C5 C4 Fe 62.5(2) . . ?
C6 C4 Fe 130.6(3) . . ?
O3 C5 C4 140.3(4) . . ?
O3 C5 Fe 144.0(3) . . ?
C4 C5 Fe 75.2(2) . . ?
O4 C6 C8 110.3(4) . . ?
O4 C6 C7 109.6(4) . . ?
C8 C6 C7 110.6(4) . . ?
O4 C6 C4 106.6(3) . . ?
C8 C6 C4 113.4(3) . . ?
C7 C6 C4 106.2(3) . . ?
C6 C7 H7A 109.5 . . ?
C6 C7 H7B 109.5 . . ?
H7A C7 H7B 109.5 . . ?
C6 C7 H7C 109.5 . . ?
H7A C7 H7C 109.5 . . ?
H7B C7 H7C 109.5 . . ?
C6 C8 H8A 109.5 . . ?
C6 C8 H8B 109.5 . . ?
H8A C8 H8B 109.5 . . ?
C6 C8 H8C 109.5 . . ?
H8A C8 H8C 109.5 . . ?
H8B C8 H8C 109.5 . . ?
C14 C10 C11 107.5(4) . . ?
C14 C10 Fe 70.7(2) . . ?
C11 C10 Fe 70.7(2) . . ?
C14 C10 H10 126.2 . . ?
C11 C10 H10 126.2 . . ?
Fe C10 H10 124.0 . . ?
C12 C11 C10 108.1(4) . . ?
C12 C11 Fe 72.2(3) . . ?
C10 C11 Fe 69.5(2) . . ?
C12 C11 H11 126.0 . . ?
C10 C11 H11 126.0 . . ?
Fe C11 H11 123.9 . . ?
C11 C12 C13 108.0(4) . . ?
C11 C12 Fe 69.2(3) . . ?
C13 C12 Fe 70.0(3) . . ?
C11 C12 H12 126.0 . . ?
C13 C12 H12 126.0 . . ?
Fe C12 H12 126.4 . . ?
C12 C13 C14 107.8(4) . . ?
C12 C13 Fe 71.4(2) . . ?
C14 C13 Fe 69.2(2) . . ?
C12 C13 H13 126.1 . . ?
C14 C13 H13 126.1 . . ?
Fe C13 H13 124.9 . . ?
C10 C14 C13 108.6(4) . . ?
C10 C14 Fe 70.3(2) . . ?
C13 C14 Fe 71.6(2) . . ?
C10 C14 H14 125.7 . . ?
C13 C14 H14 125.7 . . ?
Fe C14 H14 124.0 . . ?
C21 C20 C24 107.6(4) . . ?
C21 C20 C25 125.4(4) . . ?
C24 C20 C25 126.9(4) . . ?
C21 C20 Ru 73.2(2) . . ?
C24 C20 Ru 69.1(2) . . ?
C25 C20 Ru 126.3(3) . . ?
C20 C21 C22 107.6(4) . . ?
C20 C21 C26 125.3(4) . . ?
C22 C21 C26 126.4(4) . . ?
C20 C21 Ru 70.6(2) . . ?
C22 C21 Ru 70.9(2) . . ?
C26 C21 Ru 131.4(3) . . ?
C23 C22 C21 108.5(4) . . ?
C23 C22 C27 126.8(4) . . ?
C21 C22 C27 124.3(4) . . ?
C23 C22 Ru 70.6(2) . . ?
C21 C22 Ru 72.6(2) . . ?
C27 C22 Ru 128.1(3) . . ?
C22 C23 C24 108.4(4) . . ?
C22 C23 C28 126.0(4) . . ?
C24 C23 C28 125.4(4) . . ?
C22 C23 Ru 73.6(2) . . ?
C24 C23 Ru 69.9(2) . . ?
C28 C23 Ru 126.6(3) . . ?
C20 C24 C23 107.8(4) . . ?
C20 C24 C29 125.3(4) . . ?
C23 C24 C29 126.3(4) . . ?
C20 C24 Ru 73.8(2) . . ?
C23 C24 Ru 72.6(2) . . ?
C29 C24 Ru 126.5(3) . . ?
C20 C25 H25A 109.5 . . ?
C20 C25 H25B 109.5 . . ?
H25A C25 H25B 109.5 . . ?
C20 C25 H25C 109.5 . . ?
H25A C25 H25C 109.5 . . ?
H25B C25 H25C 109.5 . . ?
C21 C26 H26A 109.5 . . ?
C21 C26 H26B 109.5 . . ?
H26A C26 H26B 109.5 . . ?
C21 C26 H26C 109.5 . . ?
H26A C26 H26C 109.5 . . ?
H26B C26 H26C 109.5 . . ?
C22 C27 H27A 109.5 . . ?
C22 C27 H27B 109.5 . . ?
H27A C27 H27B 109.5 . . ?
C22 C27 H27C 109.5 . . ?
H27A C27 H27C 109.5 . . ?
H27B C27 H27C 109.5 . . ?
C23 C28 H28A 109.5 . . ?
C23 C28 H28B 109.5 . . ?
H28A C28 H28B 109.5 . . ?
C23 C28 H28C 109.5 . . ?
H28A C28 H28C 109.5 . . ?
H28B C28 H28C 109.5 . . ?
C24 C29 H29A 109.5 . . ?
C24 C29 H29B 109.5 . . ?
H29A C29 H29B 109.5 . . ?
C24 C29 H29C 109.5 . . ?
H29A C29 H29C 109.5 . . ?
H29B C29 H29C 109.5 . . ?
C6 O4 H4 109.5 . . ?

loop_
_geom_bond_atom_site_label_1
_geom_bond_atom_site_label_2
_geom_bond_distance
_geom_bond_site_symmetry_2
_geom_bond_publ_flag
Fe C5 1.896(4) . ?
Fe C2 1.898(4) . ?
Fe C3 2.023(4) . ?
Fe C4 2.067(4) . ?
Fe C10 2.072(4) . ?
Fe C14 2.077(4) . ?
Fe C11 2.087(4) . ?
Fe C13 2.108(4) . ?
Fe C12 2.126(4) . ?
Fe Ru 2.6499(7) . ?
Ru C1 1.840(5) . ?
Ru C2 2.028(4) . ?
Ru C3 2.047(4) . ?
Ru C24 2.212(4) . ?
Ru C23 2.247(4) . ?
Ru C20 2.274(4) . ?
Ru C22 2.286(4) . ?
Ru C21 2.308(4) . ?
C1 O1 1.149(6) . ?
C2 O2 1.193(5) . ?
C3 C4 1.403(5) . ?
C3 H3 0.956(19) . ?
C4 C5 1.440(6) . ?
C4 C6 1.539(5) . ?
C5 O3 1.197(5) . ?
C6 O4 1.427(5) . ?
C6 C8 1.520(6) . ?
C6 C7 1.521(6) . ?
C7 H7A 0.9800 . ?
C7 H7B 0.9800 . ?
C7 H7C 0.9800 . ?
C8 H8A 0.9800 . ?
C8 H8B 0.9800 . ?
C8 H8C 0.9800 . ?
C10 C14 1.385(7) . ?
C10 C11 1.417(6) . ?
C10 H10 0.9500 . ?
C11 C12 1.392(7) . ?
C11 H11 0.9500 . ?
C12 C13 1.400(6) . ?
C12 H12 0.9500 . ?
C13 C14 1.404(6) . ?
C13 H13 0.9500 . ?
C14 H14 0.9500 . ?
C20 C21 1.426(6) . ?
C20 C24 1.429(6) . ?
C20 C25 1.493(6) . ?
C21 C22 1.436(6) . ?
C21 C26 1.496(6) . ?
C22 C23 1.396(6) . ?
C22 C27 1.503(6) . ?
C23 C24 1.433(6) . ?
C23 C28 1.504(6) . ?
C24 C29 1.505(6) . ?
C25 H25A 0.9800 . ?
C25 H25B 0.9800 . ?
C25 H25C 0.9800 . ?
C26 H26A 0.9800 . ?
C26 H26B 0.9800 . ?
C26 H26C 0.9800 . ?
C27 H27A 0.9800 . ?
C27 H27B 0.9800 . ?
C27 H27C 0.9800 . ?
C28 H28A 0.9800 . ?
C28 H28B 0.9800 . ?
C28 H28C 0.9800 . ?
C29 H29A 0.9800 . ?
C29 H29B 0.9800 . ?
C29 H29C 0.9800 . ?
O4 H4 0.8400 . ?

loop_
_geom_torsion_atom_site_label_1
_geom_torsion_atom_site_label_2
_geom_torsion_atom_site_label_3
_geom_torsion_atom_site_label_4
_geom_torsion
_geom_torsion_site_symmetry_1
_geom_torsion_site_symmetry_2
_geom_torsion_site_symmetry_3
_geom_torsion_site_symmetry_4
_geom_torsion_publ_flag
C5 Fe Ru C1 4.5(2) . . . . ?
C2 Fe Ru C1 -75.0(2) . . . . ?
C3 Fe Ru C1 76.3(2) . . . . ?
C4 Fe Ru C1 46.20(19) . . . . ?
C10 Fe Ru C1 -115.0(2) . . . . ?
C11 Fe Ru C1 -150.5(2) . . . . ?
C13 Fe Ru C1 138.1(3) . . . . ?
C12 Fe Ru C1 168.7(2) . . . . ?
C5 Fe Ru C2 79.5(2) . . . . ?
C3 Fe Ru C2 151.2(2) . . . . ?
C4 Fe Ru C2 121.2(2) . . . . ?
C10 Fe Ru C2 -40.1(3) . . . . ?
C11 Fe Ru C2 -75.6(2) . . . . ?
C13 Fe Ru C2 -147.0(3) . . . . ?
C12 Fe Ru C2 -116.3(2) . . . . ?
C5 Fe Ru C3 -71.72(19) . . . . ?
C2 Fe Ru C3 -151.2(2) . . . . ?
C4 Fe Ru C3 -30.07(19) . . . . ?
C10 Fe Ru C3 168.7(2) . . . . ?
C11 Fe Ru C3 133.2(2) . . . . ?
C13 Fe Ru C3 61.8(3) . . . . ?
C12 Fe Ru C3 92.4(2) . . . . ?
C5 Fe Ru C24 -138.3(4) . . . . ?
C2 Fe Ru C24 142.2(4) . . . . ?
C3 Fe Ru C24 -66.6(4) . . . . ?
C4 Fe Ru C24 -96.6(4) . . . . ?
C10 Fe Ru C24 102.1(4) . . . . ?
C11 Fe Ru C24 66.6(4) . . . . ?
C13 Fe Ru C24 -4.8(4) . . . . ?
C12 Fe Ru C24 25.9(4) . . . . ?
C5 Fe Ru C23 130.3(2) . . . . ?
C2 Fe Ru C23 50.8(3) . . . . ?
C3 Fe Ru C23 -158.0(2) . . . . ?
C4 Fe Ru C23 171.9(2) . . . . ?
C10 Fe Ru C23 10.7(3) . . . . ?
C11 Fe Ru C23 -24.8(2) . . . . ?
C13 Fe Ru C23 -96.2(3) . . . . ?
C12 Fe Ru C23 -65.5(3) . . . . ?
C5 Fe Ru C20 -138.58(18) . . . . ?
C2 Fe Ru C20 141.9(2) . . . . ?
C3 Fe Ru C20 -66.9(2) . . . . ?
C4 Fe Ru C20 -96.93(18) . . . . ?
C10 Fe Ru C20 101.8(2) . . . . ?
C11 Fe Ru C20 66.3(2) . . . . ?
C13 Fe Ru C20 -5.1(3) . . . . ?
C12 Fe Ru C20 25.6(2) . . . . ?
C5 Fe Ru C22 151.00(17) . . . . ?
C2 Fe Ru C22 71.5(2) . . . . ?
C3 Fe Ru C22 -137.28(19) . . . . ?
C4 Fe Ru C22 -167.35(16) . . . . ?
C10 Fe Ru C22 31.4(2) . . . . ?
C11 Fe Ru C22 -4.09(19) . . . . ?
C13 Fe Ru C22 -75.5(2) . . . . ?
C12 Fe Ru C22 -44.8(2) . . . . ?
C5 Fe Ru C21 -171.62(17) . . . . ?
C2 Fe Ru C21 108.9(2) . . . . ?
C3 Fe Ru C21 -99.90(19) . . . . ?
C4 Fe Ru C21 -129.97(16) . . . . ?
C10 Fe Ru C21 68.8(2) . . . . ?
C11 Fe Ru C21 33.29(19) . . . . ?
C13 Fe Ru C21 -38.1(2) . . . . ?
C12 Fe Ru C21 -7.5(2) . . . . ?
C5 Fe C2 O2 88.1(5) . . . . ?
C3 Fe C2 O2 162.3(5) . . . . ?
C4 Fe C2 O2 122.9(5) . . . . ?
C10 Fe C2 O2 -24.0(5) . . . . ?
C14 Fe C2 O2 -3.6(6) . . . . ?
C11 Fe C2 O2 -63.8(5) . . . . ?
C13 Fe C2 O2 -47.2(7) . . . . ?
C12 Fe C2 O2 -85.1(5) . . . . ?
Ru Fe C2 O2 -176.1(6) . . . . ?
C5 Fe C2 Ru -95.84(16) . . . . ?
C3 Fe C2 Ru -21.65(17) . . . . ?
C4 Fe C2 Ru -61.07(17) . . . . ?
C10 Fe C2 Ru 152.11(17) . . . . ?
C14 Fe C2 Ru 172.50(15) . . . . ?
C11 Fe C2 Ru 112.28(17) . . . . ?
C13 Fe C2 Ru 128.9(4) . . . . ?
C12 Fe C2 Ru 91.0(2) . . . . ?
C1 Ru C2 O2 -74.8(5) . . . . ?
C3 Ru C2 O2 -162.6(5) . . . . ?
C24 Ru C2 O2 15.6(7) . . . . ?
C23 Ru C2 O2 23.0(6) . . . . ?
C20 Ru C2 O2 90.0(6) . . . . ?
C22 Ru C2 O2 56.3(5) . . . . ?
C21 Ru C2 O2 88.6(5) . . . . ?
Fe Ru C2 O2 176.1(6) . . . . ?
C1 Ru C2 Fe 109.08(19) . . . . ?
C3 Ru C2 Fe 21.29(17) . . . . ?
C24 Ru C2 Fe -160.5(2) . . . . ?
C23 Ru C2 Fe -153.13(14) . . . . ?
C20 Ru C2 Fe -86.1(3) . . . . ?
C22 Ru C2 Fe -119.77(15) . . . . ?
C21 Ru C2 Fe -87.50(17) . . . . ?
C5 Fe C3 C4 -29.0(2) . . . . ?
C2 Fe C3 C4 -108.4(2) . . . . ?
C14 Fe C3 C4 54.5(3) . . . . ?
C11 Fe C3 C4 155.8(3) . . . . ?
C13 Fe C3 C4 84.3(3) . . . . ?
C12 Fe C3 C4 124.6(2) . . . . ?
Ru Fe C3 C4 -130.0(3) . . . . ?
C5 Fe C3 Ru 101.05(16) . . . . ?
C2 Fe C3 Ru 21.61(17) . . . . ?
C4 Fe C3 Ru 130.0(3) . . . . ?
C14 Fe C3 Ru -175.51(19) . . . . ?
C11 Fe C3 Ru -74.2(3) . . . . ?
C13 Fe C3 Ru -145.65(15) . . . . ?
C12 Fe C3 Ru -105.39(17) . . . . ?
C1 Ru C3 C4 -47.2(3) . . . . ?
C2 Ru C3 C4 40.8(3) . . . . ?
C24 Ru C3 C4 -138.0(3) . . . . ?
C23 Ru C3 C4 -153.9(4) . . . . ?
C20 Ru C3 C4 -168.2(3) . . . . ?
C22 Ru C3 C4 138.9(3) . . . . ?
C21 Ru C3 C4 155.7(3) . . . . ?
Fe Ru C3 C4 60.9(3) . . . . ?
C1 Ru C3 Fe -108.07(17) . . . . ?
C2 Ru C3 Fe -20.07(16) . . . . ?
C24 Ru C3 Fe 161.08(14) . . . . ?
C23 Ru C3 Fe 145.2(4) . . . . ?
C20 Ru C3 Fe 130.91(15) . . . . ?
C22 Ru C3 Fe 78.0(2) . . . . ?
C21 Ru C3 Fe 94.82(15) . . . . ?
Fe C3 C4 C5 42.9(3) . . . . ?
Ru C3 C4 C5 -22.6(5) . . . . ?
Fe C3 C4 C6 -125.2(4) . . . . ?
Ru C3 C4 C6 169.3(3) . . . . ?
Ru C3 C4 Fe -65.5(2) . . . . ?
C5 Fe C4 C3 135.9(3) . . . . ?
C2 Fe C4 C3 79.1(2) . . . . ?
C10 Fe C4 C3 -166.4(3) . . . . ?
C14 Fe C4 C3 -144.6(2) . . . . ?
C11 Fe C4 C3 -78.5(6) . . . . ?
C13 Fe C4 C3 -105.2(2) . . . . ?
C12 Fe C4 C3 -72.8(3) . . . . ?
Ru Fe C4 C3 36.4(2) . . . . ?
C2 Fe C4 C5 -56.8(2) . . . . ?
C3 Fe C4 C5 -135.9(3) . . . . ?
C10 Fe C4 C5 57.7(4) . . . . ?
C14 Fe C4 C5 79.5(2) . . . . ?
C11 Fe C4 C5 145.6(5) . . . . ?
C13 Fe C4 C5 118.9(2) . . . . ?
C12 Fe C4 C5 151.3(2) . . . . ?
Ru Fe C4 C5 -99.46(19) . . . . ?
C5 Fe C4 C6 -108.1(4) . . . . ?
C2 Fe C4 C6 -164.8(3) . . . . ?
C3 Fe C4 C6 116.0(4) . . . . ?
C10 Fe C4 C6 -50.4(5) . . . . ?
C14 Fe C4 C6 -28.5(4) . . . . ?
C11 Fe C4 C6 37.6(7) . . . . ?
C13 Fe C4 C6 10.8(4) . . . . ?
C12 Fe C4 C6 43.2(4) . . . . ?
Ru Fe C4 C6 152.5(4) . . . . ?
C3 C4 C5 O3 142.0(5) . . . . ?
C6 C4 C5 O3 -49.5(7) . . . . ?
Fe C4 C5 O3 -172.5(6) . . . . ?
C3 C4 C5 Fe -45.5(3) . . . . ?
C6 C4 C5 Fe 123.0(3) . . . . ?
C2 Fe C5 O3 -62.7(5) . . . . ?
C3 Fe C5 O3 -160.6(5) . . . . ?
C4 Fe C5 O3 171.8(6) . . . . ?
C10 Fe C5 O3 25.0(5) . . . . ?
C14 Fe C5 O3 62.1(5) . . . . ?
C11 Fe C5 O3 12.4(7) . . . . ?
C13 Fe C5 O3 97.7(5) . . . . ?
C12 Fe C5 O3 104.1(6) . . . . ?
Ru Fe C5 O3 -112.0(5) . . . . ?
C2 Fe C5 C4 125.5(2) . . . . ?
C3 Fe C5 C4 27.6(2) . . . . ?
C10 Fe C5 C4 -146.8(2) . . . . ?
C14 Fe C5 C4 -109.7(2) . . . . ?
C11 Fe C5 C4 -159.4(3) . . . . ?
C13 Fe C5 C4 -74.2(2) . . . . ?
C12 Fe C5 C4 -67.8(5) . . . . ?
Ru Fe C5 C4 76.15(18) . . . . ?
C3 C4 C6 O4 30.4(5) . . . . ?
C5 C4 C6 O4 -137.0(4) . . . . ?
Fe C4 C6 O4 -58.5(4) . . . . ?
C3 C4 C6 C8 152.0(4) . . . . ?
C5 C4 C6 C8 -15.4(6) . . . . ?
Fe C4 C6 C8 63.1(5) . . . . ?
C3 C4 C6 C7 -86.4(5) . . . . ?
C5 C4 C6 C7 106.2(4) . . . . ?
Fe C4 C6 C7 -175.3(3) . . . . ?
C5 Fe C10 C14 72.1(3) . . . . ?
C2 Fe C10 C14 153.1(3) . . . . ?
C4 Fe C10 C14 34.3(4) . . . . ?
C11 Fe C10 C14 -117.5(4) . . . . ?
C13 Fe C10 C14 -37.6(3) . . . . ?
C12 Fe C10 C14 -80.2(3) . . . . ?
Ru Fe C10 C14 -177.5(2) . . . . ?
C5 Fe C10 C11 -170.4(3) . . . . ?
C2 Fe C10 C11 -89.4(3) . . . . ?
C4 Fe C10 C11 151.7(3) . . . . ?
C14 Fe C10 C11 117.5(4) . . . . ?
C13 Fe C10 C11 79.9(3) . . . . ?
C12 Fe C10 C11 37.3(3) . . . . ?
Ru Fe C10 C11 -60.0(4) . . . . ?
C14 C10 C11 C12 -0.9(5) . . . . ?
Fe C10 C11 C12 -62.3(3) . . . . ?
C14 C10 C11 Fe 61.4(3) . . . . ?
C5 Fe C11 C12 136.3(3) . . . . ?
C2 Fe C11 C12 -150.9(3) . . . . ?
C3 Fe C11 C12 -53.1(3) . . . . ?
C4 Fe C11 C12 7.5(7) . . . . ?
C10 Fe C11 C12 117.9(4) . . . . ?
C14 Fe C11 C12 80.1(3) . . . . ?
C13 Fe C11 C12 36.8(3) . . . . ?
Ru Fe C11 C12 -103.4(2) . . . . ?
C5 Fe C11 C10 18.5(5) . . . . ?
C2 Fe C11 C10 91.2(3) . . . . ?
C3 Fe C11 C10 -171.0(3) . . . . ?
C4 Fe C11 C10 -110.3(6) . . . . ?
C14 Fe C11 C10 -37.8(3) . . . . ?
C13 Fe C11 C10 -81.0(3) . . . . ?
C12 Fe C11 C10 -117.9(4) . . . . ?
Ru Fe C11 C10 138.8(3) . . . . ?
C10 C11 C12 C13 1.1(5) . . . . ?
Fe C11 C12 C13 -59.5(3) . . . . ?
C10 C11 C12 Fe 60.6(3) . . . . ?
C5 Fe C12 C11 -128.6(4) . . . . ?
C2 Fe C12 C11 35.6(3) . . . . ?
C3 Fe C12 C11 143.1(3) . . . . ?
C4 Fe C12 C11 -177.3(2) . . . . ?
C10 Fe C12 C11 -38.5(3) . . . . ?
C14 Fe C12 C11 -81.5(3) . . . . ?
C13 Fe C12 C11 -119.3(4) . . . . ?
Ru Fe C12 C11 90.7(3) . . . . ?
C5 Fe C12 C13 -9.2(6) . . . . ?
C2 Fe C12 C13 155.0(3) . . . . ?
C3 Fe C12 C13 -97.6(3) . . . . ?
C4 Fe C12 C13 -57.9(3) . . . . ?
C10 Fe C12 C13 80.9(3) . . . . ?
C14 Fe C12 C13 37.8(3) . . . . ?
C11 Fe C12 C13 119.3(4) . . . . ?
Ru Fe C12 C13 -150.0(2) . . . . ?
C11 C12 C13 C14 -1.0(5) . . . . ?
Fe C12 C13 C14 -59.9(3) . . . . ?
C11 C12 C13 Fe 59.0(3) . . . . ?
C5 Fe C13 C12 175.6(3) . . . . ?
C2 Fe C13 C12 -55.2(5) . . . . ?
C3 Fe C13 C12 94.1(3) . . . . ?
C4 Fe C13 C12 134.5(3) . . . . ?
C10 Fe C13 C12 -80.8(3) . . . . ?
C14 Fe C13 C12 -118.2(4) . . . . ?
C11 Fe C13 C12 -36.8(3) . . . . ?
Ru Fe C13 C12 49.4(4) . . . . ?
C5 Fe C13 C14 -66.2(3) . . . . ?
C2 Fe C13 C14 63.1(5) . . . . ?
C3 Fe C13 C14 -147.7(3) . . . . ?
C4 Fe C13 C14 -107.2(3) . . . . ?
C10 Fe C13 C14 37.4(3) . . . . ?
C11 Fe C13 C14 81.4(3) . . . . ?
C12 Fe C13 C14 118.2(4) . . . . ?
Ru Fe C13 C14 167.6(2) . . . . ?
C11 C10 C14 C13 0.3(5) . . . . ?
Fe C10 C14 C13 61.7(3) . . . . ?
C11 C10 C14 Fe -61.4(3) . . . . ?
C12 C13 C14 C10 0.4(5) . . . . ?
Fe C13 C14 C10 -60.9(3) . . . . ?
C12 C13 C14 Fe 61.3(3) . . . . ?
C5 Fe C14 C10 -117.4(3) . . . . ?
C2 Fe C14 C10 -33.6(4) . . . . ?
C3 Fe C14 C10 167.4(3) . . . . ?
C4 Fe C14 C10 -159.2(3) . . . . ?
C11 Fe C14 C10 38.6(3) . . . . ?
C13 Fe C14 C10 118.4(4) . . . . ?
C12 Fe C14 C10 81.2(3) . . . . ?
C5 Fe C14 C13 124.2(3) . . . . ?
C2 Fe C14 C13 -152.0(3) . . . . ?
C3 Fe C14 C13 49.0(4) . . . . ?
C4 Fe C14 C13 82.4(3) . . . . ?
C10 Fe C14 C13 -118.4(4) . . . . ?
C11 Fe C14 C13 -79.9(3) . . . . ?
C12 Fe C14 C13 -37.3(3) . . . . ?
C1 Ru C20 C21 160.1(3) . . . . ?
C2 Ru C20 C21 -2.1(4) . . . . ?
C3 Ru C20 C21 -107.6(2) . . . . ?
C24 Ru C20 C21 117.0(4) . . . . ?
C23 Ru C20 C21 78.2(3) . . . . ?
C22 Ru C20 C21 37.1(2) . . . . ?
Fe Ru C20 C21 -63.1(3) . . . . ?
C1 Ru C20 C24 43.0(3) . . . . ?
C2 Ru C20 C24 -119.2(3) . . . . ?
C3 Ru C20 C24 135.3(3) . . . . ?
C23 Ru C20 C24 -38.8(2) . . . . ?
C22 Ru C20 C24 -79.9(3) . . . . ?
C21 Ru C20 C24 -117.0(4) . . . . ?
Fe Ru C20 C24 179.8(2) . . . . ?
C1 Ru C20 C25 -78.0(5) . . . . ?
C2 Ru C20 C25 119.8(4) . . . . ?
C3 Ru C20 C25 14.3(4) . . . . ?
C24 Ru C20 C25 -121.1(5) . . . . ?
C23 Ru C20 C25 -159.9(5) . . . . ?
C22 Ru C20 C25 159.0(5) . . . . ?
C21 Ru C20 C25 121.9(5) . . . . ?
Fe Ru C20 C25 58.8(5) . . . . ?
C24 C20 C21 C22 -0.8(4) . . . . ?
C25 C20 C21 C22 175.5(4) . . . . ?
Ru C20 C21 C22 -61.6(3) . . . . ?
C24 C20 C21 C26 -171.7(4) . . . . ?
C25 C20 C21 C26 4.6(6) . . . . ?
Ru C20 C21 C26 127.5(4) . . . . ?
C24 C20 C21 Ru 60.8(3) . . . . ?
C25 C20 C21 Ru -122.9(4) . . . . ?
C1 Ru C21 C20 -40.3(5) . . . . ?
C2 Ru C21 C20 178.8(2) . . . . ?
C3 Ru C21 C20 80.4(2) . . . . ?
C24 Ru C21 C20 -37.8(2) . . . . ?
C23 Ru C21 C20 -80.9(3) . . . . ?
C22 Ru C21 C20 -117.5(3) . . . . ?
Fe Ru C21 C20 131.4(2) . . . . ?
C1 Ru C21 C22 77.2(5) . . . . ?
C2 Ru C21 C22 -63.7(3) . . . . ?
C3 Ru C21 C22 -162.1(2) . . . . ?
C24 Ru C21 C22 79.7(2) . . . . ?
C23 Ru C21 C22 36.6(2) . . . . ?
C20 Ru C21 C22 117.5(3) . . . . ?
Fe Ru C21 C22 -111.1(2) . . . . ?
C1 Ru C21 C26 -160.6(5) . . . . ?
C2 Ru C21 C26 58.5(5) . . . . ?
C3 Ru C21 C26 -39.9(5) . . . . ?
C24 Ru C21 C26 -158.1(5) . . . . ?
C23 Ru C21 C26 158.7(5) . . . . ?
C20 Ru C21 C26 -120.3(5) . . . . ?
C22 Ru C21 C26 122.2(5) . . . . ?
Fe Ru C21 C26 11.1(4) . . . . ?
C20 C21 C22 C23 -0.4(4) . . . . ?
C26 C21 C22 C23 170.3(4) . . . . ?
Ru C21 C22 C23 -61.8(3) . . . . ?
C20 C21 C22 C27 -174.0(3) . . . . ?
C26 C21 C22 C27 -3.2(6) . . . . ?
Ru C21 C22 C27 124.7(4) . . . . ?
C20 C21 C22 Ru 61.4(3) . . . . ?
C26 C21 C22 Ru -127.9(4) . . . . ?
C1 Ru C22 C23 -26.5(3) . . . . ?
C2 Ru C22 C23 -117.9(3) . . . . ?
C3 Ru C22 C23 145.4(2) . . . . ?
C24 Ru C22 C23 38.1(2) . . . . ?
C20 Ru C22 C23 80.7(3) . . . . ?
C21 Ru C22 C23 117.6(3) . . . . ?
Fe Ru C22 C23 -160.6(2) . . . . ?
C1 Ru C22 C21 -144.1(3) . . . . ?
C2 Ru C22 C21 124.5(2) . . . . ?
C3 Ru C22 C21 27.7(3) . . . . ?
C24 Ru C22 C21 -79.5(3) . . . . ?
C23 Ru C22 C21 -117.6(3) . . . . ?
C20 Ru C22 C21 -36.9(2) . . . . ?
Fe Ru C22 C21 81.7(2) . . . . ?
C1 Ru C22 C27 95.5(4) . . . . ?
C2 Ru C22 C27 4.1(4) . . . . ?
C3 Ru C22 C27 -92.6(4) . . . . ?
C24 Ru C22 C27 160.1(4) . . . . ?
C23 Ru C22 C27 122.0(5) . . . . ?
C20 Ru C22 C27 -157.3(4) . . . . ?
C21 Ru C22 C27 -120.3(5) . . . . ?
Fe Ru C22 C27 -38.6(4) . . . . ?
C21 C22 C23 C24 1.5(4) . . . . ?
C27 C22 C23 C24 174.8(4) . . . . ?
Ru C22 C23 C24 -61.6(3) . . . . ?
C21 C22 C23 C28 -173.2(4) . . . . ?
C27 C22 C23 C28 0.1(6) . . . . ?
Ru C22 C23 C28 123.7(4) . . . . ?
C21 C22 C23 Ru 63.1(3) . . . . ?
C27 C22 C23 Ru -123.6(4) . . . . ?
C1 Ru C23 C22 160.2(3) . . . . ?
C2 Ru C23 C22 69.4(3) . . . . ?
C3 Ru C23 C22 -95.0(5) . . . . ?
C24 Ru C23 C22 -117.2(3) . . . . ?
C20 Ru C23 C22 -78.8(3) . . . . ?
C21 Ru C23 C22 -37.2(2) . . . . ?
Fe Ru C23 C22 33.4(3) . . . . ?
C1 Ru C23 C24 -82.6(3) . . . . ?
C2 Ru C23 C24 -173.4(2) . . . . ?
C3 Ru C23 C24 22.2(5) . . . . ?
C20 Ru C23 C24 38.4(2) . . . . ?
C22 Ru C23 C24 117.2(3) . . . . ?
C21 Ru C23 C24 80.1(3) . . . . ?
Fe Ru C23 C24 150.7(2) . . . . ?
C1 Ru C23 C28 37.2(4) . . . . ?
C2 Ru C23 C28 -53.5(4) . . . . ?
C3 Ru C23 C28 142.1(4) . . . . ?
C24 Ru C23 C28 119.8(5) . . . . ?
C20 Ru C23 C28 158.3(4) . . . . ?
C22 Ru C23 C28 -122.9(5) . . . . ?
C21 Ru C23 C28 -160.1(4) . . . . ?
Fe Ru C23 C28 -89.5(4) . . . . ?
C21 C20 C24 C23 1.7(4) . . . . ?
C25 C20 C24 C23 -174.5(4) . . . . ?
Ru C20 C24 C23 65.2(3) . . . . ?
C21 C20 C24 C29 173.0(4) . . . . ?
C25 C20 C24 C29 -3.2(7) . . . . ?
Ru C20 C24 C29 -123.5(4) . . . . ?
C21 C20 C24 Ru -63.5(3) . . . . ?
C25 C20 C24 Ru 120.3(4) . . . . ?
C22 C23 C24 C20 -2.0(4) . . . . ?
C28 C23 C24 C20 172.8(4) . . . . ?
Ru C23 C24 C20 -66.0(3) . . . . ?
C22 C23 C24 C29 -173.2(4) . . . . ?
C28 C23 C24 C29 1.6(6) . . . . ?
Ru C23 C24 C29 122.9(4) . . . . ?
C22 C23 C24 Ru 64.0(3) . . . . ?
C28 C23 C24 Ru -121.3(4) . . . . ?
C1 Ru C24 C20 -144.2(3) . . . . ?
C2 Ru C24 C20 126.5(3) . . . . ?
C3 Ru C24 C20 -55.6(3) . . . . ?
C23 Ru C24 C20 115.1(4) . . . . ?
C22 Ru C24 C20 78.7(3) . . . . ?
C21 Ru C24 C20 36.9(2) . . . . ?
Fe Ru C24 C20 -0.4(5) . . . . ?
C1 Ru C24 C23 100.7(3) . . . . ?
C2 Ru C24 C23 11.4(4) . . . . ?
C3 Ru C24 C23 -170.7(2) . . . . ?
C20 Ru C24 C23 -115.1(4) . . . . ?
C22 Ru C24 C23 -36.4(2) . . . . ?
C21 Ru C24 C23 -78.2(3) . . . . ?
Fe Ru C24 C23 -115.5(4) . . . . ?
C1 Ru C24 C29 -21.9(4) . . . . ?
C2 Ru C24 C29 -111.2(4) . . . . ?
C3 Ru C24 C29 66.7(4) . . . . ?
C23 Ru C24 C29 -122.6(5) . . . . ?
C20 Ru C24 C29 122.3(5) . . . . ?
C22 Ru C24 C29 -159.0(5) . . . . ?
C21 Ru C24 C29 159.2(5) . . . . ?
Fe Ru C24 C29 121.8(4) . . . . ?
